data_4517882
loop_
_publ_author_name
'Wang, Xingjie'
'Zhang, Xuan'
'Pandharkar, Riddhish'
'Lyu, Jiafei'
'Ray, Debmalya'
'Yang, Ying'
'Kato, Satoshi'
'Liu, Jian'
'Wasson, Megan C.'
'Islamoglu, Timur'
'Li, Zhong'
'Hupp, Joseph T.'
'Cramer, Christopher J.'
'Gagliardi, Laura'
'Farha, Omar K.'

_publ_section_title
;
 Insights into the Structure--Activity Relationships in Metal--Organic
 Framework-Supported Nickel Catalysts for Ethylene Hydrogenation
;
_journal_name_full 'ACS Catalysis'
_journal_page_first 8995
_journal_page_last 9005
_journal_paper_doi 10.1021/acscatal.0c01844
_journal_year 2020
_chemical_formula_moiety '0.04(C240 H168 Ni2.4 O96 Zr18)'
_chemical_formula_sum 'C10 H7 Ni0.1 O4 Zr0.75'
_chemical_formula_weight 265.44
_space_group_crystal_system cubic
_space_group_IT_number 221
_space_group_name_Hall '-P 4 2 3'
_space_group_name_H-M_alt 'P m -3 m'
_atom_sites_solution_hydrogens geom
_atom_sites_solution_primary heavy
_audit_creation_date 2020-03-10
_audit_creation_method
;
Olex2 1.2
(compiled 2018.05.29 svn.r3508 for OlexSys, GUI svn.r5506)
;
_cell_angle_alpha 90
_cell_angle_beta 90
_cell_angle_gamma 90
_cell_formula_units_Z 24
_cell_length_a 28.2651(7)
_cell_length_b 28.2651(7)
_cell_length_c 28.2651(7)
_cell_measurement_reflns_used 9088
_cell_measurement_temperature 200(2)
_cell_measurement_theta_max 58.87
_cell_measurement_theta_min 3.50
_cell_volume 22581.4(10)
_computing_cell_refinement 'SAINT v8.34A (Bruker, 2013)'
_computing_data_reduction 'SAINT v8.34A (Bruker, 2013)'
_computing_molecular_graphics 'Olex2 (Dolomanov et al., 2009)'
_computing_publication_material 'Olex2 (Dolomanov et al., 2009)'
_computing_structure_refinement 'ShelXL (Sheldrick, 2015)'
_computing_structure_solution 'ShelXS (Sheldrick, 2008)'
_diffrn_ambient_temperature 199.98
_diffrn_detector 'Bruker APEX2 area detector'
_diffrn_detector_area_resol_mean 7.9
_diffrn_detector_type 'CCD area detector'
_diffrn_measured_fraction_theta_full 0.802
_diffrn_measured_fraction_theta_max 0.993
_diffrn_measurement_device 'three-circle diffractometer'
_diffrn_measurement_device_type 'Bruker SMART APEX2 area detector'
_diffrn_measurement_method '\w and \f scans'
_diffrn_radiation_monochromator 'mirror optics'
_diffrn_radiation_probe x-ray
_diffrn_radiation_type CuK\a
_diffrn_radiation_wavelength 1.54178
_diffrn_reflns_av_R_equivalents 0.0603
_diffrn_reflns_av_unetI/netI 0.0193
_diffrn_reflns_Laue_measured_fraction_full 0.802
_diffrn_reflns_Laue_measured_fraction_max 0.993
_diffrn_reflns_limit_h_max 14
_diffrn_reflns_limit_h_min -31
_diffrn_reflns_limit_k_max 31
_diffrn_reflns_limit_k_min -29
_diffrn_reflns_limit_l_max 29
_diffrn_reflns_limit_l_min -30
_diffrn_reflns_number 66461
_diffrn_reflns_point_group_measured_fraction_full 0.802
_diffrn_reflns_point_group_measured_fraction_max 0.993
_diffrn_reflns_theta_full 67.679
_diffrn_reflns_theta_max 58.964
_diffrn_reflns_theta_min 1.563
_diffrn_source 'microfocus sealed X-ray tube'
_diffrn_source_type 'Incoatec I\ms'
_diffrn_standards_number 0
_exptl_absorpt_coefficient_mu 1.894
_exptl_absorpt_correction_T_max 0.7516
_exptl_absorpt_correction_T_min 0.5933
_exptl_absorpt_correction_type multi-scan
_exptl_absorpt_process_details
'SADABS-2012/1 (Bruker,2012) was used for absorption correction. wR2(int) was 0.0927 before and 0.0802 after correction. The Ratio of minimum to maximum transmission is 0.7894. The \l/2 correction factor is 0.0015.'
_exptl_crystal_density_diffrn 0.468
_exptl_crystal_description cube
_exptl_crystal_F_000 3163
_exptl_crystal_size_max 0.14
_exptl_crystal_size_mid 0.13
_exptl_crystal_size_min 0.1
_refine_diff_density_max 1.267
_refine_diff_density_min -1.429
_refine_diff_density_rms 0.125
_refine_ls_extinction_method none
_refine_ls_goodness_of_fit_ref 2.538
_refine_ls_hydrogen_treatment constr
_refine_ls_matrix_type full
_refine_ls_number_parameters 99
_refine_ls_number_reflns 3185
_refine_ls_number_restraints 145
_refine_ls_restrained_S_all 2.524
_refine_ls_R_factor_all 0.1675
_refine_ls_R_factor_gt 0.1542
_refine_ls_shift/su_max 0.000
_refine_ls_shift/su_mean 0.000
_refine_ls_structure_factor_coef Fsqd
_refine_ls_weighting_details 'w=1/[\s^2^(Fo^2^)+(0.2000P)^2^] where P=(Fo^2^+2Fc^2^)/3'
_refine_ls_weighting_scheme calc
_refine_ls_wR_factor_gt 0.4908
_refine_ls_wR_factor_ref 0.5183
_reflns_Friedel_coverage 0.000
_reflns_number_gt 2687
_reflns_number_total 3185
_reflns_threshold_expression 'I > 2\s(I)'
_cod_data_source_file cs0c01844_si_006.cif
_cod_data_source_block cu_xz119_0m
_cod_depositor_comments 'Adding full bibliography for 4517880--4517884.cif.'
_cod_original_cell_volume 22581.4(17)
_cod_original_formula_sum 'C10 H7 Ni0.10 O4 Zr0.75'
_cod_database_code 4517882
_shelxl_version_number 2014/6
_shelx_space_group_comment
;
The symmetry employed for this shelxl refinement is uniquely defined
by the following loop, which should always be used as a source of
symmetry information in preference to the above space-group names.
They are only intended as comments.
;
_shelx_estimated_absorpt_t_max 0.833
_shelx_estimated_absorpt_t_min 0.777
_olex2_refinement_description
;
1. Fixed Uiso
 At 1.2 times of:
  All C(H) groups
 At 1.5 times of:
  All C(H,H,H) groups
2. Restrained distances
 Ni5-O4
 2.2 with sigma of 0.02
 C3-C2 \\sim C4-C3 \\sim C5-C4 \\sim C6-C5 \\sim C7-C6 \\sim C7-C2
 with sigma of 0.02
3. Uiso/Uaniso restraints and constraints
C2 \\sim C3 \\sim C4: within 2A with sigma of 0.04 and sigma for terminal atoms
of 0.08
4. Rigid body (RIGU) restrains
 All non-hydrogen atoms
 with sigma for 1-2 distances of 0.004 and sigma for 1-3 distances of 0.004
5. Others
 Fixed Sof: H10A(0.5) H10B(0.5) H10C(0.5) Ni5(0.05)
6.a Aromatic/amide H refined with riding coordinates:
 C3(H3), C4(H4), C7(H7), C6(H6)
6.b Idealised Me refined as rotating group:
 C10(H10A,H10B,H10C)
;
_olex2_submission_special_instructions 'No special instructions were received'

loop_
_space_group_symop_operation_xyz
'x, y, z'
'-y, x, z'
'-x, -y, z'
'y, -x, z'
'x, -z, y'
'x, -y, -z'
'x, z, -y'
'z, y, -x'
'-x, y, -z'
'-z, y, x'
'z, x, y'
'y, z, x'
'-y, -z, x'
'z, -x, -y'
'-y, z, -x'
'-z, -x, y'
'-z, x, -y'
'y, -z, -x'
'y, x, -z'
'-y, -x, -z'
'-x, z, y'
'-x, -z, -y'
'z, -y, x'
'-z, -y, -x'
'-x, -y, -z'
'y, -x, -z'
'x, y, -z'
'-y, x, -z'
'-x, z, -y'
'-x, y, z'
'-x, -z, y'
'-z, -y, x'
'x, -y, z'
'z, -y, -x'
'-z, -x, -y'
'-y, -z, -x'
'y, z, -x'
'-z, x, y'
'y, -z, x'
'z, x, -y'
'z, -x, y'
'-y, z, x'
'-y, -x, z'
'y, x, z'
'x, -z, -y'
'x, z, y'
'-z, y, -x'
'z, y, x'

loop_
_atom_site_label
_atom_site_type_symbol
_atom_site_fract_x
_atom_site_fract_y
_atom_site_fract_z
_atom_site_U_iso_or_equiv
_atom_site_adp_type
_atom_site_occupancy
_atom_site_site_symmetry_order
_atom_site_calc_flag
_atom_site_refinement_flags_posn
_atom_site_refinement_flags_adp
_atom_site_refinement_flags_occupancy
_atom_site_disorder_assembly
_atom_site_disorder_group
Zr2 Zr 0.43714(4) 0.43714(4) 0.0000 0.0950(8) Uani 1 4 d S TU P . .
Zr1 Zr 0.5000 0.5000 0.08689(11) 0.0971(9) Uani 1 8 d S TU P . .
O4 O 0.3600(4) 0.4423(3) 0.0000 0.100(3) Uani 1 2 d DS TU P . .
O1 O 0.4520(3) 0.5480(3) 0.1267(5) 0.114(3) Uani 1 2 d S TU P . .
O3 O 0.4381(3) 0.5000 0.0455(4) 0.091(3) Uani 1 2 d S TU P . .
C2 C 0.3991(4) 0.6009(4) 0.1489(7) 0.126(5) Uani 1 2 d DS TU P . .
C8 C 0.3286(4) 0.6714(4) 0.2678(6) 0.105(4) Uani 1 2 d S TU P . .
C9 C 0.2865(4) 0.6544(6) 0.2865(4) 0.117(4) Uani 1 2 d S TU P . .
C5 C 0.3502(4) 0.6498(4) 0.2229(5) 0.115(4) Uani 1 2 d DS TU P . .
C10 C 0.2646(6) 0.6104(7) 0.2646(6) 0.146(7) Uani 1 2 d S TU P . .
H10A H 0.2308 0.6157 0.2594 0.219 Uiso 0.5 1 calc GR . . A -1
H10B H 0.2689 0.5835 0.2861 0.219 Uiso 0.5 1 calc GR . . A -1
H10C H 0.2801 0.6036 0.2344 0.219 Uiso 0.5 1 calc GR . . A -1
C3 C 0.4083(5) 0.5917(5) 0.1952(6) 0.175(8) Uani 1 2 d DS TU P . .
H3 H 0.4313 0.5687 0.2035 0.209 Uiso 1 2 calc RS T P . .
C4 C 0.3843(3) 0.6157(3) 0.2303(7) 0.158(7) Uani 1 2 d DS TU P . .
H4 H 0.3918 0.6082 0.2621 0.189 Uiso 1 2 calc RS T P . .
O2 O 0.4129(2) 0.5871(2) 0.0709(5) 0.116(4) Uani 1 2 d S TU P . .
C1 C 0.4239(4) 0.5761(4) 0.1091(7) 0.098(3) Uani 1 2 d S TU P . .
C7 C 0.3648(3) 0.6352(3) 0.1422(5) 0.099(3) Uani 1 2 d DS TU P . .
H7 H 0.3571 0.6429 0.1105 0.118 Uiso 1 2 calc RS T P . .
C6 C 0.3413(4) 0.6587(4) 0.1767(4) 0.110(4) Uani 1 2 d DS TU P . .
H6 H 0.3182 0.6818 0.1684 0.132 Uiso 1 2 calc RS T P . .
Ni5 Ni 0.328(2) 0.5000 0.0415(18) 0.205(16) Uani 0.1 2 d DS TU P . .

loop_
_atom_site_aniso_label
_atom_site_aniso_U_11
_atom_site_aniso_U_22
_atom_site_aniso_U_33
_atom_site_aniso_U_23
_atom_site_aniso_U_13
_atom_site_aniso_U_12
Zr2 0.0655(8) 0.0655(8) 0.154(2) 0.000 0.000 -0.0020(6)
Zr1 0.0752(10) 0.0752(10) 0.141(2) 0.000 0.000 0.000
O4 0.080(5) 0.089(6) 0.132(8) 0.000 0.000 0.002(4)
O1 0.088(3) 0.088(3) 0.166(8) 0.006(3) -0.006(3) -0.010(4)
O3 0.080(6) 0.065(5) 0.128(7) 0.000 -0.025(4) 0.000
C2 0.120(7) 0.120(7) 0.139(8) 0.005(3) -0.005(3) 0.024(8)
C8 0.110(5) 0.110(5) 0.096(7) 0.002(4) -0.002(4) 0.019(6)
C9 0.118(6) 0.115(9) 0.118(6) 0.016(5) 0.004(7) 0.016(5)
C5 0.115(6) 0.115(6) 0.115(6) 0.003(3) -0.003(3) 0.018(7)
C10 0.151(9) 0.136(11) 0.151(9) -0.002(7) 0.010(11) -0.002(7)
C3 0.190(12) 0.190(12) 0.144(8) 0.006(4) -0.006(4) 0.109(14)
C4 0.170(11) 0.170(11) 0.134(9) 0.012(4) -0.012(4) 0.080(12)
O2 0.101(5) 0.101(5) 0.145(7) -0.002(3) 0.002(3) 0.043(6)
C1 0.075(4) 0.075(4) 0.146(7) 0.003(3) -0.003(3) -0.023(5)
C7 0.094(5) 0.094(5) 0.108(7) 0.003(3) -0.003(3) 0.010(6)
C6 0.106(6) 0.106(6) 0.119(6) 0.003(3) -0.003(3) 0.031(7)
Ni5 0.18(3) 0.154(17) 0.28(3) 0.000 0.08(3) 0.000

loop_
_atom_type_symbol
_atom_type_description
_atom_type_scat_dispersion_real
_atom_type_scat_dispersion_imag
_atom_type_scat_source
C C 0.0181 0.0091 'International Tables Vol C Tables 4.2.6.8 and 6.1.1.4'
H H 0.0000 0.0000 'International Tables Vol C Tables 4.2.6.8 and 6.1.1.4'
Ni Ni -3.0029 0.5091 'International Tables Vol C Tables 4.2.6.8 and 6.1.1.4'
O O 0.0492 0.0322 'International Tables Vol C Tables 4.2.6.8 and 6.1.1.4'
Zr Zr -0.1862 2.2449 'International Tables Vol C Tables 4.2.6.8 and 6.1.1.4'

loop_
_geom_angle_atom_site_label_1
_geom_angle_atom_site_label_2
_geom_angle_atom_site_label_3
_geom_angle
_geom_angle_site_symmetry_1
_geom_angle_site_symmetry_3
_geom_angle_publ_flag
Zr2 Zr2 Zr2 90.0 26_565 2_655 ?
Zr1 Zr2 Zr2 59.62(2) . 2_655 ?
Zr1 Zr2 Zr2 59.62(2) 25_665 26_565 ?
Zr1 Zr2 Zr2 59.62(2) 25_665 2_655 ?
Zr1 Zr2 Zr2 59.62(2) . 26_565 ?
Zr1 Zr2 Zr1 88.69(9) . 25_665 ?
O4 Zr2 Zr2 176.2(2) . 2_655 ?
O4 Zr2 Zr2 176.2(2) 19 26_565 ?
O4 Zr2 Zr2 86.2(2) 19 2_655 ?
O4 Zr2 Zr2 86.2(2) . 26_565 ?
O4 Zr2 Zr1 118.08(14) . . ?
O4 Zr2 Zr1 118.08(15) 19 . ?
O4 Zr2 Zr1 118.08(15) 19 25_665 ?
O4 Zr2 Zr1 118.08(14) . 25_665 ?
O4 Zr2 O4 97.7(5) 19 . ?
O4 Zr2 O3 143.8(2) 19 . ?
O4 Zr2 O3 143.8(2) 19 27 ?
O4 Zr2 O3 87.6(3) 19 28_655 ?
O4 Zr2 O3 87.6(3) . . ?
O4 Zr2 O3 87.6(3) 19 2_655 ?
O4 Zr2 O3 87.6(3) . 27 ?
O4 Zr2 O3 143.8(2) . 2_655 ?
O4 Zr2 O3 143.8(2) . 28_655 ?
O4 Zr2 O2 73.34(19) 19 2_655 ?
O4 Zr2 O2 73.34(19) . 28_655 ?
O4 Zr2 O2 73.34(19) 19 28_655 ?
O4 Zr2 O2 73.34(19) . 2_655 ?
O3 Zr2 Zr2 89.3(2) 2_655 26_565 ?
O3 Zr2 Zr2 89.3(2) 27 2_655 ?
O3 Zr2 Zr2 35.9(2) 28_655 2_655 ?
O3 Zr2 Zr2 89.3(2) . 2_655 ?
O3 Zr2 Zr2 89.3(2) 28_655 26_565 ?
O3 Zr2 Zr2 35.9(2) 2_655 2_655 ?
O3 Zr2 Zr2 35.9(2) 27 26_565 ?
O3 Zr2 Zr2 35.9(2) . 26_565 ?
O3 Zr2 Zr1 89.7(3) . 25_665 ?
O3 Zr2 Zr1 89.7(3) 27 . ?
O3 Zr2 Zr1 34.3(2) 2_655 . ?
O3 Zr2 Zr1 89.7(3) 2_655 25_665 ?
O3 Zr2 Zr1 34.3(2) . . ?
O3 Zr2 Zr1 34.3(2) 27 25_665 ?
O3 Zr2 Zr1 89.7(3) 28_655 . ?
O3 Zr2 Zr1 34.3(2) 28_655 25_665 ?
O3 Zr2 O3 108.9(5) 2_655 27 ?
O3 Zr2 O3 108.9(5) . 28_655 ?
O3 Zr2 O3 71.8(5) . 27 ?
O3 Zr2 O3 68.6(4) 28_655 27 ?
O3 Zr2 O3 71.8(5) 2_655 28_655 ?
O3 Zr2 O3 68.6(4) . 2_655 ?
O3 Zr2 O2 74.1(3) 2_655 2_655 ?
O3 Zr2 O2 74.1(3) 27 28_655 ?
O3 Zr2 O2 141.4(2) 27 2_655 ?
O3 Zr2 O2 141.4(2) . 28_655 ?
O3 Zr2 O2 141.4(2) 28_655 2_655 ?
O3 Zr2 O2 141.4(2) 2_655 28_655 ?
O3 Zr2 O2 74.1(3) 28_655 28_655 ?
O3 Zr2 O2 74.1(3) . 2_655 ?
O2 Zr2 Zr2 107.94(19) 2_655 26_565 ?
O2 Zr2 Zr2 107.94(19) 28_655 26_565 ?
O2 Zr2 Zr2 107.94(19) 2_655 2_655 ?
O2 Zr2 Zr2 107.94(19) 28_655 2_655 ?
O2 Zr2 Zr1 71.5(3) 2_655 . ?
O2 Zr2 Zr1 160.2(3) 28_655 . ?
O2 Zr2 Zr1 160.2(3) 2_655 25_665 ?
O2 Zr2 Zr1 71.5(3) 28_655 25_665 ?
O2 Zr2 O2 128.3(6) 28_655 2_655 ?
Zr2 Zr1 Zr2 60.75(5) 26_565 25_665 ?
Zr2 Zr1 Zr2 91.31(9) 25_665 . ?
Zr2 Zr1 Zr2 60.75(5) 2_655 . ?
Zr2 Zr1 Zr2 91.31(9) 26_565 2_655 ?
Zr2 Zr1 Zr2 60.75(5) 2_655 25_665 ?
Zr2 Zr1 Zr2 60.75(5) 26_565 . ?
O1 Zr1 Zr2 110.7(2) 3_665 25_665 ?
O1 Zr1 Zr2 166.0(4) 2_655 25_665 ?
O1 Zr1 Zr2 74.7(3) 4_565 25_665 ?
O1 Zr1 Zr2 110.7(2) 2_655 26_565 ?
O1 Zr1 Zr2 166.0(4) 3_665 26_565 ?
O1 Zr1 Zr2 110.7(2) 3_665 . ?
O1 Zr1 Zr2 74.7(3) . 26_565 ?
O1 Zr1 Zr2 166.0(4) 4_565 . ?
O1 Zr1 Zr2 74.7(3) 3_665 2_655 ?
O1 Zr1 Zr2 74.7(3) 2_655 . ?
O1 Zr1 Zr2 166.0(4) . 2_655 ?
O1 Zr1 Zr2 110.7(2) . . ?
O1 Zr1 Zr2 110.7(2) 4_565 2_655 ?
O1 Zr1 Zr2 110.7(2) . 25_665 ?
O1 Zr1 Zr2 110.7(2) 2_655 2_655 ?
O1 Zr1 Zr2 110.7(2) 4_565 26_565 ?
O1 Zr1 O1 119.3(7) 4_565 2_655 ?
O1 Zr1 O1 119.3(7) 3_665 . ?
O1 Zr1 O1 75.2(3) 4_565 . ?
O1 Zr1 O1 75.2(3) 4_565 3_665 ?
O1 Zr1 O1 75.2(3) 2_655 3_665 ?
O1 Zr1 O1 75.2(3) 2_655 . ?
O3 Zr1 Zr2 36.02(16) 4_565 25_665 ?
O3 Zr1 Zr2 91.8(3) 4_565 2_655 ?
O3 Zr1 Zr2 91.8(3) 4_565 . ?
O3 Zr1 Zr2 36.02(16) 3_665 25_665 ?
O3 Zr1 Zr2 91.8(3) . 25_665 ?
O3 Zr1 Zr2 36.02(16) . 26_565 ?
O3 Zr1 Zr2 91.8(3) 3_665 . ?
O3 Zr1 Zr2 91.8(3) 2_655 26_565 ?
O3 Zr1 Zr2 36.02(16) 3_665 2_655 ?
O3 Zr1 Zr2 91.8(3) 3_665 26_565 ?
O3 Zr1 Zr2 91.8(3) 2_655 25_665 ?
O3 Zr1 Zr2 36.02(16) 2_655 . ?
O3 Zr1 Zr2 36.02(16) 4_565 26_565 ?
O3 Zr1 Zr2 36.02(16) 2_655 2_655 ?
O3 Zr1 Zr2 36.02(16) . . ?
O3 Zr1 Zr2 91.8(3) . 2_655 ?
O3 Zr1 O1 76.9(4) . . ?
O3 Zr1 O1 76.9(4) 2_655 2_655 ?
O3 Zr1 O1 76.9(4) 2_655 3_665 ?
O3 Zr1 O1 142.01(11) 2_655 . ?
O3 Zr1 O1 142.01(11) 3_665 2_655 ?
O3 Zr1 O1 76.9(4) 4_565 . ?
O3 Zr1 O1 76.9(4) 3_665 3_665 ?
O3 Zr1 O1 142.01(11) 3_665 . ?
O3 Zr1 O1 142.01(11) 4_565 2_655 ?
O3 Zr1 O1 142.01(11) . 4_565 ?
O3 Zr1 O1 142.01(11) . 3_665 ?
O3 Zr1 O1 142.01(11) 2_655 4_565 ?
O3 Zr1 O1 142.01(11) 4_565 3_665 ?
O3 Zr1 O1 76.9(4) 4_565 4_565 ?
O3 Zr1 O1 76.9(4) 3_665 4_565 ?
O3 Zr1 O1 76.9(4) . 2_655 ?
O3 Zr1 O3 72.0(3) 4_565 3_665 ?
O3 Zr1 O3 72.0(3) 2_655 3_665 ?
O3 Zr1 O3 112.5(6) . 3_665 ?
O3 Zr1 O3 72.0(3) . 4_565 ?
O3 Zr1 O3 112.5(6) 2_655 4_565 ?
O3 Zr1 O3 72.0(3) . 2_655 ?
Zr2 O4 Ni5 117.0(17) . 27 ?
Zr2 O4 Ni5 117.0(17) . . ?
Ni5 O4 Ni5 64(3) . 27 ?
C1 O1 Zr1 125.8(13) . . ?
Zr2 O3 Zr2 108.2(5) 26_565 . ?
Zr1 O3 Zr2 109.7(3) . . ?
Zr1 O3 Zr2 109.7(3) . 26_565 ?
C3 C2 C1 122.8(14) . . ?
C3 C2 C7 113.5(16) . . ?
C7 C2 C1 123.7(15) . . ?
C9 C8 C9 116.7(18) 13_665 . ?
C9 C8 C5 121.2(9) 13_665 . ?
C9 C8 C5 121.2(9) . . ?
C8 C9 C8 122.2(18) 14_566 . ?
C8 C9 C10 118.5(9) . . ?
C8 C9 C10 118.5(9) 14_566 . ?
C4 C5 C8 115.6(14) . . ?
C6 C5 C8 130.5(12) . . ?
C6 C5 C4 114.0(15) . . ?
C2 C3 C4 120.2(18) . . ?
C5 C4 C3 125.4(18) . . ?
C1 O2 Zr2 131.9(12) . 26_565 ?
O1 C1 C2 107.6(16) . . ?
O2 C1 O1 136(2) . . ?
O2 C1 C2 116.2(16) . . ?
C6 C7 C2 126.2(15) . . ?
C5 C6 C7 120.7(14) . . ?
O4 Ni5 O4 95.8(12) 6_565 . ?
O4 Ni5 Ni5 57.8(15) . 27 ?
O4 Ni5 Ni5 57.8(15) 6_565 27 ?

loop_
_geom_bond_atom_site_label_1
_geom_bond_atom_site_label_2
_geom_bond_distance
_geom_bond_site_symmetry_2
_geom_bond_publ_flag
Zr2 Zr2 3.553(2) 2_655 ?
Zr2 Zr2 3.553(2) 26_565 ?
Zr2 Zr1 3.514(2) . ?
Zr2 Zr1 3.514(2) 25_665 ?
Zr2 O4 2.186(10) . ?
Zr2 O4 2.185(10) 19 ?
Zr2 O3 2.194(7) . ?
Zr2 O3 2.194(7) 2_655 ?
Zr2 O3 2.194(7) 28_655 ?
Zr2 O3 2.194(7) 27 ?
Zr2 O2 2.227(13) 2_655 ?
Zr2 O2 2.227(13) 28_655 ?
Zr1 Zr2 3.514(2) 26_565 ?
Zr1 Zr2 3.514(2) 25_665 ?
Zr1 Zr2 3.514(2) 2_655 ?
Zr1 O1 2.225(13) 4_565 ?
Zr1 O1 2.225(13) . ?
Zr1 O1 2.225(13) 2_655 ?
Zr1 O1 2.225(13) 3_665 ?
Zr1 O3 2.104(8) 3_665 ?
Zr1 O3 2.104(8) 4_565 ?
Zr1 O3 2.104(8) . ?
Zr1 O3 2.104(8) 2_655 ?
O4 Ni5 2.197(17) 27 ?
O4 Ni5 2.196(17) . ?
O1 C1 1.23(2) . ?
O3 Zr2 2.194(7) 26_565 ?
C2 C3 1.361(14) . ?
C2 C1 1.50(3) . ?
C2 C7 1.381(13) . ?
C8 C9 1.388(13) 13_665 ?
C8 C9 1.388(13) . ?
C8 C5 1.53(2) . ?
C9 C8 1.388(13) 14_566 ?
C9 C10 1.52(3) . ?
C5 C4 1.378(14) . ?
C5 C6 1.354(13) . ?
C3 C4 1.379(14) . ?
O2 Zr2 2.227(13) 26_565 ?
O2 C1 1.17(2) . ?
C7 C6 1.356(13) . ?
Ni5 O4 2.196(18) 6_565 ?
Ni5 Ni5 2.34(10) 27 ?

loop_
_smtbx_masks_void_nr
_smtbx_masks_void_average_x
_smtbx_masks_void_average_y
_smtbx_masks_void_average_z
_smtbx_masks_void_volume
_smtbx_masks_void_count_electrons
_smtbx_masks_void_content
1 -0.264 -0.999 -0.437 18052.3 4684.2 ?
